data_7206271
loop_
_publ_author_name
'Chen, Haiyan'
'Xiao, Dongrong'
'He, Jianghong'
'Li, Zhifu'
'Zhang, Guangju'
'Sun, Dianzhen'
'Yuan, Ruo'
'Wang, Enbo'
'Luo, Qun-Li'

_publ_section_title
;
 A series of novel entangled coordination frameworks with inherent
 features of self-threading, polyrotaxane and polycatenane
;
_journal_issue 15
_journal_name_full CrystEngComm
_journal_page_first 4988
_journal_paper_doi 10.1039/c1ce05254c
_journal_volume 13
_journal_year 2011
_chemical_formula_sum 'C66 H58 Mn4 N4 O30 S4'
_chemical_formula_weight 1735.16
_chemical_name_systematic
;
?
;
_space_group_IT_number 2
_symmetry_cell_setting triclinic
_symmetry_space_group_name_Hall '-P 1'
_symmetry_space_group_name_H-M 'P -1'
_atom_sites_solution_hydrogens geom
_atom_sites_solution_primary direct
_atom_sites_solution_secondary difmap
_audit_creation_method SHELXL-97
_cell_angle_alpha 70.84(3)
_cell_angle_beta 69.99(3)
_cell_angle_gamma 62.04(3)
_cell_formula_units_Z 1
_cell_length_a 12.401(3)
_cell_length_b 12.606(3)
_cell_length_c 13.664(3)
_cell_measurement_reflns_used 10629
_cell_measurement_temperature 293(2)
_cell_measurement_theta_max 27.00
_cell_measurement_theta_min 1.62
_cell_volume 1736.2(9)
_computing_cell_refinement 'SMART (Bruker, 2001)'
_computing_data_collection 'SMART (Bruker, 2001)'
_computing_data_reduction 'SAINT (Bruker, 2001)'
_computing_molecular_graphics 'SHELXTL-PLUS (Sheldrick, 1990)'
_computing_publication_material 'SHELXL-97 (Sheldrick, 1997)'
_computing_structure_refinement 'SHELXL-97 (Sheldrick, 1997)'
_computing_structure_solution 'SHELXS-97 (Sheldrick, 1990)'
_diffrn_ambient_temperature 293(2)
_diffrn_measured_fraction_theta_full 0.976
_diffrn_measured_fraction_theta_max 0.976
_diffrn_measurement_device_type 'Bruker Smart Apex CCD'
_diffrn_measurement_method 'phi and omega scans'
_diffrn_radiation_monochromator graphite
_diffrn_radiation_source 'fine-focus sealed tube'
_diffrn_radiation_type MoK\a
_diffrn_radiation_wavelength 0.71073
_diffrn_reflns_av_R_equivalents 0.0192
_diffrn_reflns_av_sigmaI/netI 0.0427
_diffrn_reflns_limit_h_max 12
_diffrn_reflns_limit_h_min -15
_diffrn_reflns_limit_k_max 15
_diffrn_reflns_limit_k_min -16
_diffrn_reflns_limit_l_max 17
_diffrn_reflns_limit_l_min -17
_diffrn_reflns_number 10629
_diffrn_reflns_theta_full 27.00
_diffrn_reflns_theta_max 27.00
_diffrn_reflns_theta_min 1.62
_exptl_absorpt_coefficient_mu 0.925
_exptl_absorpt_correction_T_max 0.7500
_exptl_absorpt_correction_T_min 0.6919
_exptl_absorpt_correction_type multi-scan
_exptl_absorpt_process_details 'SADABS(Sheldrick, 1996)'
_exptl_crystal_colour colorless
_exptl_crystal_density_diffrn 1.660
_exptl_crystal_density_method 'not measured'
_exptl_crystal_description block
_exptl_crystal_F_000 886
_exptl_crystal_size_max 0.43
_exptl_crystal_size_mid 0.36
_exptl_crystal_size_min 0.33
_refine_diff_density_max 0.555
_refine_diff_density_min -0.749
_refine_diff_density_rms 0.106
_refine_ls_extinction_method none
_refine_ls_goodness_of_fit_ref 1.089
_refine_ls_hydrogen_treatment mixed
_refine_ls_matrix_type full
_refine_ls_number_parameters 511
_refine_ls_number_reflns 7397
_refine_ls_number_restraints 15
_refine_ls_restrained_S_all 1.089
_refine_ls_R_factor_all 0.0445
_refine_ls_R_factor_gt 0.0391
_refine_ls_shift/su_max 0.000
_refine_ls_shift/su_mean 0.000
_refine_ls_structure_factor_coef Fsqd
_refine_ls_weighting_details 'calc w=1/[\s^2^(Fo^2^)+(0.0800P)^2^+0.0000P] where P=(Fo^2^+2Fc^2^)/3'
_refine_ls_weighting_scheme calc
_refine_ls_wR_factor_gt 0.1164
_refine_ls_wR_factor_ref 0.1219
_reflns_number_gt 6437
_reflns_number_total 7397
_reflns_threshold_expression >2sigma(I)
_cod_data_source_file c1ce05254c.txt
_cod_data_source_block c1a
_cod_original_cell_volume 1736.2(6)
_cod_original_sg_symbol_H-M P-1
_cod_database_code 7206271

loop_
_symmetry_equiv_pos_as_xyz
'x, y, z'
'-x, -y, -z'

loop_
_atom_site_label
_atom_site_type_symbol
_atom_site_fract_x
_atom_site_fract_y
_atom_site_fract_z
_atom_site_U_iso_or_equiv
_atom_site_adp_type
_atom_site_occupancy
_atom_site_symmetry_multiplicity
_atom_site_calc_flag
_atom_site_refinement_flags
_atom_site_disorder_assembly
_atom_site_disorder_group
Mn1 Mn 0.90797(3) 0.10254(3) 0.14070(2) 0.02084(10) Uani 1 1 d . . .
Mn2 Mn 0.81207(3) 0.02948(3) 0.42879(2) 0.02351(10) Uani 1 1 d . . .
S1 S 1.67019(5) -0.43706(5) 0.17526(5) 0.02815(14) Uani 1 1 d . . .
S2 S 0.10718(5) 0.58974(5) 0.26443(4) 0.02262(13) Uani 1 1 d . . .
OW1 O 0.93030(17) 0.27595(15) 0.04543(13) 0.0345(4) Uani 1 1 d D . .
O1 O 1.10400(14) -0.00748(15) 0.12016(14) 0.0349(4) Uani 1 1 d . . .
OW2 O 1.00083(17) -0.11383(16) 0.41041(15) 0.0402(4) Uani 1 1 d D . .
O2 O 1.14213(16) -0.10071(18) -0.00809(14) 0.0452(5) Uani 1 1 d . . .
OW3 O 0.5996(3) 0.3697(3) 0.5111(2) 0.0743(7) Uani 1 1 d DU . .
O3 O 1.87794(18) -0.05817(16) 0.22942(15) 0.0428(4) Uani 1 1 d . . .
O4 O 1.75450(19) -0.08209(19) 0.38808(15) 0.0470(5) Uani 1 1 d . . .
O5 O 1.65635(17) -0.52768(15) 0.26946(15) 0.0420(4) Uani 1 1 d . . .
O6 O 1.75699(15) -0.47588(16) 0.07912(15) 0.0408(4) Uani 1 1 d . . .
O7 O 0.66090(15) 0.18693(16) 0.37664(13) 0.0364(4) Uani 1 1 d . . .
O8 O 0.71105(15) 0.21031(17) 0.19924(14) 0.0404(4) Uani 1 1 d . . .
O9 O -0.06568(16) 0.15402(15) 0.26977(13) 0.0356(4) Uani 1 1 d . . .
O10 O -0.11961(16) 0.15548(15) 0.44118(12) 0.0328(4) Uani 1 1 d . . .
O11 O 0.10786(15) 0.66321(15) 0.15884(13) 0.0337(4) Uani 1 1 d . . .
O12 O 0.04791(14) 0.64959(14) 0.35401(13) 0.0300(3) Uani 1 1 d . . .
N1 N 0.7220(2) -0.0170(2) 0.59766(15) 0.0376(5) Uani 1 1 d . . .
N2 N 0.6514(2) -0.0536(2) 0.77163(15) 0.0360(5) Uani 1 1 d . . .
C1 C 1.5110(2) -0.3073(2) 0.03930(17) 0.0261(4) Uani 1 1 d . . .
H1A H 1.5809 -0.3361 -0.0143 0.031 Uiso 1 1 calc R . .
C2 C 1.3948(2) -0.2291(2) 0.01556(16) 0.0257(4) Uani 1 1 d . . .
H2A H 1.3860 -0.2079 -0.0540 0.031 Uiso 1 1 calc R . .
C3 C 1.29177(19) -0.18262(18) 0.09557(16) 0.0218(4) Uani 1 1 d . . .
C4 C 1.3033(2) -0.2195(2) 0.20038(17) 0.0263(4) Uani 1 1 d . . .
H4A H 1.2338 -0.1895 0.2539 0.032 Uiso 1 1 calc R . .
C5 C 1.4178(2) -0.3008(2) 0.22598(17) 0.0279(5) Uani 1 1 d . . .
H5A H 1.4250 -0.3272 0.2964 0.033 Uiso 1 1 calc R . .
C6 C 1.52119(19) -0.34188(19) 0.14495(17) 0.0239(4) Uani 1 1 d . . .
C7 C 1.7103(2) -0.3370(2) 0.20750(18) 0.0260(4) Uani 1 1 d . . .
C8 C 1.6635(3) -0.3163(3) 0.3098(2) 0.0415(6) Uani 1 1 d . . .
H8A H 1.6131 -0.3544 0.3599 0.050 Uiso 1 1 calc R . .
C9 C 1.6931(3) -0.2379(3) 0.3364(2) 0.0432(6) Uani 1 1 d . . .
H9A H 1.6626 -0.2237 0.4053 0.052 Uiso 1 1 calc R . .
C10 C 1.7675(2) -0.1804(2) 0.26175(17) 0.0264(4) Uani 1 1 d . . .
C11 C 1.8131(2) -0.2011(2) 0.15904(17) 0.0280(5) Uani 1 1 d . . .
H11A H 1.8626 -0.1621 0.1087 0.034 Uiso 1 1 calc R . .
C12 C 1.7846(2) -0.2804(2) 0.13129(17) 0.0283(5) Uani 1 1 d . . .
H12A H 1.8151 -0.2950 0.0626 0.034 Uiso 1 1 calc R . .
C13 C 1.16825(19) -0.08987(19) 0.06649(16) 0.0237(4) Uani 1 1 d . . .
C14 C 1.8014(2) -0.0996(2) 0.29484(19) 0.0307(5) Uani 1 1 d . . .
C15 C 0.2921(2) 0.4266(3) 0.36826(19) 0.0451(7) Uani 1 1 d . . .
H15A H 0.2297 0.4371 0.4304 0.054 Uiso 1 1 calc R . .
C16 C 0.4141(2) 0.3455(3) 0.37255(19) 0.0429(7) Uani 1 1 d . . .
H16A H 0.4342 0.3022 0.4380 0.052 Uiso 1 1 calc R . .
C17 C 0.50678(19) 0.3283(2) 0.28001(17) 0.0248(4) Uani 1 1 d . . .
C18 C 0.4774(2) 0.3977(2) 0.18330(17) 0.0266(4) Uani 1 1 d . . .
H18A H 0.5400 0.3891 0.1212 0.032 Uiso 1 1 calc R . .
C19 C 0.3557(2) 0.4798(2) 0.17815(17) 0.0257(4) Uani 1 1 d . . .
H19A H 0.3361 0.5261 0.1131 0.031 Uiso 1 1 calc R . .
C20 C 0.26406(19) 0.49194(19) 0.27079(16) 0.0239(4) Uani 1 1 d . . .
C21 C 0.04152(19) 0.48489(19) 0.28262(16) 0.0231(4) Uani 1 1 d . . .
C22 C 0.0746(2) 0.4227(2) 0.20240(18) 0.0338(5) Uani 1 1 d . . .
H22A H 0.1240 0.4421 0.1365 0.041 Uiso 1 1 calc R . .
C23 C 0.0330(2) 0.3317(2) 0.22224(18) 0.0331(5) Uani 1 1 d . . .
H23A H 0.0542 0.2898 0.1692 0.040 Uiso 1 1 calc R . .
C24 C -0.0403(2) 0.30257(19) 0.32094(17) 0.0244(4) Uani 1 1 d . . .
C25 C -0.0771(2) 0.3688(2) 0.39892(18) 0.0307(5) Uani 1 1 d . . .
H25A H -0.1299 0.3522 0.4637 0.037 Uiso 1 1 calc R . .
C26 C -0.0349(2) 0.4596(2) 0.37988(18) 0.0298(5) Uani 1 1 d . . .
H26A H -0.0579 0.5032 0.4322 0.036 Uiso 1 1 calc R . .
C27 C 0.6374(2) 0.2341(2) 0.28583(18) 0.0273(5) Uani 1 1 d . . .
C28 C -0.0779(2) 0.1976(2) 0.34413(17) 0.0258(4) Uani 1 1 d . . .
C29 C 0.6248(4) -0.0512(4) 0.6216(2) 0.0707(11) Uani 1 1 d . . .
H29A H 0.5929 -0.0568 0.5719 0.085 Uiso 1 1 calc R . .
C30 C 0.5821(4) -0.0757(4) 0.7279(2) 0.0753(12) Uani 1 1 d . . .
H30A H 0.5179 -0.1025 0.7642 0.090 Uiso 1 1 calc R . .
C31 C 0.7340(2) -0.0187(2) 0.69109(17) 0.0319(5) Uani 1 1 d . . .
H31A H 0.7928 0.0018 0.6995 0.038 Uiso 1 1 calc R . .
C32 C 0.6385(2) -0.0689(2) 0.88623(17) 0.0355(5) Uani 1 1 d . . .
H32A H 0.6996 -0.0478 0.8957 0.043 Uiso 1 1 calc R . .
H32B H 0.6562 -0.1542 0.9202 0.043 Uiso 1 1 calc R . .
C33 C 0.5075(2) 0.0111(2) 0.94001(17) 0.0341(5) Uani 1 1 d . . .
H33A H 0.4459 -0.0063 0.9269 0.041 Uiso 1 1 calc R . .
H33C H 0.4917 0.0968 0.9092 0.041 Uiso 1 1 calc R . .
HW2A H 1.011(3) -0.1741(18) 0.389(2) 0.056(9) Uiso 1 1 d D . .
HW2B H 1.042(3) -0.141(2) 0.457(2) 0.065(10) Uiso 1 1 d D . .
HW1A H 0.922(3) 0.295(2) -0.0166(11) 0.052(9) Uiso 1 1 d D . .
HW1B H 0.880(2) 0.3348(19) 0.0768(18) 0.051(9) Uiso 1 1 d D . .
HW3A H 0.625(5) 0.305(3) 0.489(4) 0.14(2) Uiso 1 1 d D . .
HW3B H 0.617(6) 0.423(4) 0.460(3) 0.16(3) Uiso 1 1 d D . .

loop_
_atom_site_aniso_label
_atom_site_aniso_U_11
_atom_site_aniso_U_22
_atom_site_aniso_U_33
_atom_site_aniso_U_23
_atom_site_aniso_U_13
_atom_site_aniso_U_12
Mn1 0.01889(17) 0.02242(18) 0.02081(17) -0.00742(12) -0.00476(12) -0.00578(13)
Mn2 0.02807(19) 0.02419(18) 0.02260(17) -0.00496(12) -0.00790(13) -0.01228(14)
S1 0.0255(3) 0.0221(3) 0.0434(3) -0.0121(2) -0.0165(2) -0.0053(2)
S2 0.0195(3) 0.0225(3) 0.0265(3) -0.00506(19) -0.00672(19) -0.0078(2)
OW1 0.0440(10) 0.0283(9) 0.0260(8) -0.0056(7) -0.0082(7) -0.0102(7)
O1 0.0222(8) 0.0369(9) 0.0457(10) -0.0223(8) -0.0095(7) -0.0016(7)
OW2 0.0416(10) 0.0373(10) 0.0453(10) -0.0160(8) -0.0230(8) -0.0046(8)
O2 0.0367(10) 0.0586(12) 0.0387(10) -0.0216(9) -0.0218(8) -0.0011(8)
OW3 0.0826(18) 0.0713(17) 0.0524(14) -0.0247(13) -0.0050(13) -0.0167(15)
O3 0.0479(11) 0.0344(10) 0.0566(11) -0.0044(8) -0.0124(9) -0.0275(8)
O4 0.0624(13) 0.0572(12) 0.0449(11) -0.0228(9) -0.0066(9) -0.0383(10)
O5 0.0490(11) 0.0258(9) 0.0620(12) 0.0029(8) -0.0331(10) -0.0173(8)
O6 0.0282(9) 0.0395(10) 0.0595(12) -0.0312(9) -0.0133(8) -0.0012(7)
O7 0.0275(8) 0.0399(10) 0.0327(9) -0.0058(7) -0.0103(7) -0.0049(7)
O8 0.0236(8) 0.0507(11) 0.0367(9) -0.0225(8) -0.0069(7) 0.0020(7)
O9 0.0436(10) 0.0371(9) 0.0379(9) -0.0165(7) -0.0148(8) -0.0160(8)
O10 0.0452(10) 0.0358(9) 0.0297(8) -0.0030(7) -0.0125(7) -0.0255(8)
O11 0.0316(9) 0.0345(9) 0.0333(8) 0.0039(7) -0.0139(7) -0.0145(7)
O12 0.0261(8) 0.0284(8) 0.0376(9) -0.0162(7) -0.0044(7) -0.0084(6)
N1 0.0464(12) 0.0470(13) 0.0256(10) -0.0108(9) -0.0014(9) -0.0260(10)
N2 0.0455(12) 0.0446(12) 0.0241(10) -0.0127(8) 0.0022(8) -0.0262(10)
C1 0.0219(10) 0.0285(11) 0.0294(11) -0.0127(8) -0.0046(8) -0.0077(9)
C2 0.0266(11) 0.0293(11) 0.0237(10) -0.0081(8) -0.0073(8) -0.0103(9)
C3 0.0216(10) 0.0215(10) 0.0257(10) -0.0078(8) -0.0078(8) -0.0078(8)
C4 0.0239(11) 0.0299(11) 0.0261(10) -0.0104(8) -0.0048(8) -0.0091(9)
C5 0.0325(12) 0.0300(11) 0.0245(10) -0.0060(8) -0.0118(9) -0.0111(9)
C6 0.0234(10) 0.0209(10) 0.0327(11) -0.0085(8) -0.0120(9) -0.0071(8)
C7 0.0260(11) 0.0265(11) 0.0327(11) -0.0104(8) -0.0114(9) -0.0101(9)
C8 0.0548(16) 0.0591(17) 0.0324(12) -0.0126(11) 0.0001(11) -0.0449(14)
C9 0.0643(18) 0.0622(17) 0.0261(12) -0.0163(11) 0.0022(11) -0.0473(15)
C10 0.0288(11) 0.0287(11) 0.0290(11) -0.0069(8) -0.0090(9) -0.0150(9)
C11 0.0260(11) 0.0333(12) 0.0280(11) -0.0063(9) -0.0036(9) -0.0161(9)
C12 0.0267(11) 0.0352(12) 0.0262(10) -0.0131(9) -0.0037(8) -0.0122(9)
C13 0.0210(10) 0.0267(10) 0.0238(10) -0.0068(8) -0.0046(8) -0.0092(8)
C14 0.0336(12) 0.0259(11) 0.0405(13) -0.0084(9) -0.0144(10) -0.0131(10)
C15 0.0227(12) 0.0637(18) 0.0233(11) -0.0055(11) 0.0000(9) -0.0028(11)
C16 0.0256(12) 0.0579(17) 0.0232(11) 0.0000(11) -0.0066(9) -0.0039(11)
C17 0.0196(10) 0.0279(11) 0.0286(11) -0.0103(8) -0.0064(8) -0.0072(8)
C18 0.0245(11) 0.0321(12) 0.0228(10) -0.0111(8) 0.0004(8) -0.0113(9)
C19 0.0254(11) 0.0275(11) 0.0228(10) -0.0047(8) -0.0060(8) -0.0093(9)
C20 0.0170(10) 0.0269(11) 0.0279(10) -0.0088(8) -0.0048(8) -0.0070(8)
C21 0.0223(10) 0.0234(10) 0.0268(10) -0.0060(8) -0.0062(8) -0.0107(8)
C22 0.0366(13) 0.0468(14) 0.0252(11) -0.0128(10) 0.0014(9) -0.0246(11)
C23 0.0376(13) 0.0416(13) 0.0287(11) -0.0177(10) -0.0028(10) -0.0190(11)
C24 0.0260(11) 0.0239(10) 0.0272(10) -0.0072(8) -0.0087(8) -0.0102(8)
C25 0.0356(12) 0.0349(12) 0.0257(11) -0.0118(9) 0.0013(9) -0.0194(10)
C26 0.0314(12) 0.0326(12) 0.0303(11) -0.0152(9) -0.0005(9) -0.0153(10)
C27 0.0217(10) 0.0288(11) 0.0346(12) -0.0122(9) -0.0073(9) -0.0083(9)
C28 0.0251(11) 0.0268(11) 0.0306(11) -0.0093(8) -0.0104(9) -0.0094(9)
C29 0.088(3) 0.134(4) 0.0324(15) -0.0272(18) 0.0061(15) -0.085(3)
C30 0.096(3) 0.145(4) 0.0335(15) -0.0273(18) 0.0133(16) -0.101(3)
C31 0.0381(13) 0.0364(13) 0.0257(11) -0.0117(9) -0.0007(9) -0.0194(10)
C32 0.0476(15) 0.0364(13) 0.0226(11) -0.0078(9) -0.0025(10) -0.0196(11)
C33 0.0454(14) 0.0325(12) 0.0234(12) -0.0066(9) -0.0037(10) -0.0171(11)

loop_
_atom_type_symbol
_atom_type_description
_atom_type_scat_dispersion_real
_atom_type_scat_dispersion_imag
_atom_type_scat_source
C C 0.0033 0.0016 'International Tables Vol C Tables 4.2.6.8 and 6.1.1.4'
H H 0.0000 0.0000 'International Tables Vol C Tables 4.2.6.8 and 6.1.1.4'
N N 0.0061 0.0033 'International Tables Vol C Tables 4.2.6.8 and 6.1.1.4'
O O 0.0106 0.0060 'International Tables Vol C Tables 4.2.6.8 and 6.1.1.4'
S S 0.1246 0.1234 'International Tables Vol C Tables 4.2.6.8 and 6.1.1.4'
Mn Mn 0.3368 0.7283 'International Tables Vol C Tables 4.2.6.8 and 6.1.1.4'

loop_
_geom_angle_atom_site_label_1
_geom_angle_atom_site_label_2
_geom_angle_atom_site_label_3
_geom_angle
_geom_angle_site_symmetry_1
_geom_angle_site_symmetry_3
_geom_angle_publ_flag
O2 Mn1 O3 91.99(8) 2_755 1_455 ?
O2 Mn1 O1 105.60(7) 2_755 . ?
O3 Mn1 O1 87.76(8) 1_455 . ?
O2 Mn1 O8 87.54(7) 2_755 . ?
O3 Mn1 O8 88.72(8) 1_455 . ?
O1 Mn1 O8 166.50(6) . . ?
O2 Mn1 O9 165.90(7) 2_755 1_655 ?
O3 Mn1 O9 98.82(7) 1_455 1_655 ?
O1 Mn1 O9 83.97(7) . 1_655 ?
O8 Mn1 O9 83.70(7) . 1_655 ?
O2 Mn1 OW1 86.22(8) 2_755 . ?
O3 Mn1 OW1 177.18(7) 1_455 . ?
O1 Mn1 OW1 94.82(8) . . ?
O8 Mn1 OW1 89.02(8) . . ?
O9 Mn1 OW1 82.61(7) 1_655 . ?
O7 Mn2 O4 89.84(8) . 1_455 ?
O7 Mn2 OW2 155.44(7) . . ?
O4 Mn2 OW2 88.37(8) 1_455 . ?
O7 Mn2 O10 86.78(7) . 1_655 ?
O4 Mn2 O10 170.14(7) 1_455 1_655 ?
OW2 Mn2 O10 90.86(7) . 1_655 ?
O7 Mn2 N1 99.94(9) . . ?
O4 Mn2 N1 90.46(8) 1_455 . ?
OW2 Mn2 N1 104.56(9) . . ?
O10 Mn2 N1 99.23(7) 1_655 . ?
O5 S1 O6 119.39(12) . . ?
O5 S1 C7 107.56(11) . . ?
O6 S1 C7 108.58(11) . . ?
O5 S1 C6 108.83(11) . . ?
O6 S1 C6 107.63(11) . . ?
C7 S1 C6 103.77(10) . . ?
O11 S2 O12 119.15(10) . . ?
O11 S2 C20 107.50(11) . . ?
O12 S2 C20 108.86(10) . . ?
O11 S2 C21 109.42(10) . . ?
O12 S2 C21 108.29(10) . . ?
C20 S2 C21 102.31(10) . . ?
Mn1 OW1 HW1A 115(2) . . ?
Mn1 OW1 HW1B 110(2) . . ?
HW1A OW1 HW1B 109.3(15) . . ?
C13 O1 Mn1 127.40(14) . . ?
Mn2 OW2 HW2A 116(2) . . ?
Mn2 OW2 HW2B 122(2) . . ?
HW2A OW2 HW2B 108.2(16) . . ?
C13 O2 Mn1 175.00(18) . 2_755 ?
HW3A OW3 HW3B 108.5(17) . . ?
C14 O3 Mn1 145.58(17) . 1_655 ?
C14 O4 Mn2 114.98(16) . 1_655 ?
C27 O7 Mn2 130.90(15) . . ?
C27 O8 Mn1 138.35(15) . . ?
C28 O9 Mn1 166.48(16) . 1_455 ?
C28 O10 Mn2 103.14(13) . 1_455 ?
C31 N1 C29 104.8(2) . . ?
C31 N1 Mn2 136.60(17) . . ?
C29 N1 Mn2 118.60(17) . . ?
C31 N2 C30 106.8(2) . . ?
C31 N2 C32 127.2(2) . . ?
C30 N2 C32 125.9(2) . . ?
C2 C1 C6 119.0(2) . . ?
C2 C1 H1A 120.5 . . ?
C6 C1 H1A 120.5 . . ?
C1 C2 C3 120.20(19) . . ?
C1 C2 H2A 119.9 . . ?
C3 C2 H2A 119.9 . . ?
C4 C3 C2 119.93(18) . . ?
C4 C3 C13 120.81(19) . . ?
C2 C3 C13 119.25(18) . . ?
C3 C4 C5 120.6(2) . . ?
C3 C4 H4A 119.7 . . ?
C5 C4 H4A 119.7 . . ?
C6 C5 C4 118.95(19) . . ?
C6 C5 H5A 120.5 . . ?
C4 C5 H5A 120.5 . . ?
C5 C6 C1 121.29(19) . . ?
C5 C6 S1 119.48(16) . . ?
C1 C6 S1 119.22(17) . . ?
C8 C7 C12 121.6(2) . . ?
C8 C7 S1 117.86(18) . . ?
C12 C7 S1 120.53(16) . . ?
C9 C8 C7 118.8(2) . . ?
C9 C8 H8A 120.6 . . ?
C7 C8 H8A 120.6 . . ?
C8 C9 C10 120.7(2) . . ?
C8 C9 H9A 119.6 . . ?
C10 C9 H9A 119.6 . . ?
C11 C10 C9 119.9(2) . . ?
C11 C10 C14 120.9(2) . . ?
C9 C10 C14 119.1(2) . . ?
C10 C11 C12 119.9(2) . . ?
C10 C11 H11A 120.0 . . ?
C12 C11 H11A 120.0 . . ?
C7 C12 C11 119.0(2) . . ?
C7 C12 H12A 120.5 . . ?
C11 C12 H12A 120.5 . . ?
O2 C13 O1 126.5(2) . . ?
O2 C13 C3 117.59(19) . . ?
O1 C13 C3 115.86(18) . . ?
O3 C14 O4 124.1(2) . . ?
O3 C14 C10 118.1(2) . . ?
O4 C14 C10 117.8(2) . . ?
C20 C15 C16 119.2(2) . . ?
C20 C15 H15A 120.4 . . ?
C16 C15 H15A 120.4 . . ?
C15 C16 C17 120.5(2) . . ?
C15 C16 H16A 119.8 . . ?
C17 C16 H16A 119.8 . . ?
C18 C17 C16 119.35(19) . . ?
C18 C17 C27 121.0(2) . . ?
C16 C17 C27 119.7(2) . . ?
C19 C18 C17 120.6(2) . . ?
C19 C18 H18A 119.7 . . ?
C17 C18 H18A 119.7 . . ?
C20 C19 C18 119.0(2) . . ?
C20 C19 H19A 120.5 . . ?
C18 C19 H19A 120.5 . . ?
C19 C20 C15 121.27(19) . . ?
C19 C20 S2 119.40(16) . . ?
C15 C20 S2 119.31(17) . . ?
C26 C21 C22 121.1(2) . . ?
C26 C21 S2 118.84(16) . . ?
C22 C21 S2 119.85(17) . . ?
C23 C22 C21 119.0(2) . . ?
C23 C22 H22A 120.5 . . ?
C21 C22 H22A 120.5 . . ?
C22 C23 C24 120.4(2) . . ?
C22 C23 H23A 119.8 . . ?
C24 C23 H23A 119.8 . . ?
C25 C24 C23 120.0(2) . . ?
C25 C24 C28 120.0(2) . . ?
C23 C24 C28 119.94(19) . . ?
C26 C25 C24 119.8(2) . . ?
C26 C25 H25A 120.1 . . ?
C24 C25 H25A 120.1 . . ?
C21 C26 C25 119.5(2) . . ?
C21 C26 H26A 120.2 . . ?
C25 C26 H26A 120.2 . . ?
O8 C27 O7 126.8(2) . . ?
O8 C27 C17 116.1(2) . . ?
O7 C27 C17 117.1(2) . . ?
O9 C28 O10 122.5(2) . . ?
O9 C28 C24 119.6(2) . . ?
O10 C28 C24 117.93(18) . . ?
C30 C29 N1 110.1(3) . . ?
C30 C29 H29A 125.0 . . ?
N1 C29 H29A 125.0 . . ?
C29 C30 N2 106.6(3) . . ?
C29 C30 H30A 126.7 . . ?
N2 C30 H30A 126.7 . . ?
N1 C31 N2 111.8(2) . . ?
N1 C31 H31A 124.1 . . ?
N2 C31 H31A 124.1 . . ?
N2 C32 C33 112.1(2) . . ?
N2 C32 H32A 109.2 . . ?
C33 C32 H32A 109.2 . . ?
N2 C32 H32B 109.2 . . ?
C33 C32 H32B 109.2 . . ?
H32A C32 H32B 107.9 . . ?
C32 C33 C33 111.8(3) . 2_657 ?
C32 C33 H33A 109.3 . . ?
C33 C33 H33A 109.3 2_657 . ?
C32 C33 H33C 109.3 . . ?
C33 C33 H33C 109.3 2_657 . ?
H33A C33 H33C 107.9 . . ?

loop_
_geom_bond_atom_site_label_1
_geom_bond_atom_site_label_2
_geom_bond_distance
_geom_bond_site_symmetry_2
_geom_bond_publ_flag
Mn1 O2 2.1169(16) 2_755 ?
Mn1 O3 2.1210(19) 1_455 ?
Mn1 O1 2.1304(17) . ?
Mn1 O8 2.1712(19) . ?
Mn1 O9 2.2321(16) 1_655 ?
Mn1 OW1 2.2368(19) . ?
Mn2 O7 2.1115(19) . ?
Mn2 O4 2.1268(18) 1_455 ?
Mn2 OW2 2.176(2) . ?
Mn2 O10 2.1921(16) 1_655 ?
Mn2 N1 2.209(2) . ?
S1 O5 1.4349(19) . ?
S1 O6 1.4437(19) . ?
S1 C7 1.771(2) . ?
S1 C6 1.773(2) . ?
S2 O11 1.4359(17) . ?
S2 O12 1.4414(16) . ?
S2 C20 1.763(2) . ?
S2 C21 1.768(2) . ?
OW1 HW1A 0.832(10) . ?
OW1 HW1B 0.845(10) . ?
O1 C13 1.255(3) . ?
OW2 HW2A 0.845(10) . ?
OW2 HW2B 0.842(10) . ?
O2 C13 1.233(3) . ?
O2 Mn1 2.1169(16) 2_755 ?
OW3 HW3A 0.842(10) . ?
OW3 HW3B 0.84(5) . ?
O3 C14 1.246(3) . ?
O3 Mn1 2.1210(19) 1_655 ?
O4 C14 1.252(3) . ?
O4 Mn2 2.1268(18) 1_655 ?
O7 C27 1.257(3) . ?
O8 C27 1.249(3) . ?
O9 C28 1.241(3) . ?
O9 Mn1 2.2321(16) 1_455 ?
O10 C28 1.278(3) . ?
O10 Mn2 2.1921(16) 1_455 ?
N1 C31 1.327(3) . ?
N1 C29 1.367(4) . ?
N2 C31 1.337(3) . ?
N2 C30 1.364(4) . ?
N2 C32 1.474(3) . ?
C1 C2 1.389(3) . ?
C1 C6 1.396(3) . ?
C1 H1A 0.9300 . ?
C2 C3 1.391(3) . ?
C2 H2A 0.9300 . ?
C3 C4 1.389(3) . ?
C3 C13 1.518(3) . ?
C4 C5 1.389(3) . ?
C4 H4A 0.9300 . ?
C5 C6 1.386(3) . ?
C5 H5A 0.9300 . ?
C7 C8 1.378(3) . ?
C7 C12 1.384(3) . ?
C8 C9 1.381(3) . ?
C8 H8A 0.9300 . ?
C9 C10 1.384(3) . ?
C9 H9A 0.9300 . ?
C10 C11 1.384(3) . ?
C10 C14 1.500(3) . ?
C11 C12 1.392(3) . ?
C11 H11A 0.9300 . ?
C12 H12A 0.9300 . ?
C15 C20 1.379(3) . ?
C15 C16 1.382(3) . ?
C15 H15A 0.9300 . ?
C16 C17 1.385(3) . ?
C16 H16A 0.9300 . ?
C17 C18 1.385(3) . ?
C17 C27 1.504(3) . ?
C18 C19 1.383(3) . ?
C18 H18A 0.9300 . ?
C19 C20 1.377(3) . ?
C19 H19A 0.9300 . ?
C21 C26 1.382(3) . ?
C21 C22 1.392(3) . ?
C22 C23 1.382(3) . ?
C22 H22A 0.9300 . ?
C23 C24 1.389(3) . ?
C23 H23A 0.9300 . ?
C24 C25 1.390(3) . ?
C24 C28 1.507(3) . ?
C25 C26 1.388(3) . ?
C25 H25A 0.9300 . ?
C26 H26A 0.9300 . ?
C29 C30 1.347(4) . ?
C29 H29A 0.9300 . ?
C30 H30A 0.9300 . ?
C31 H31A 0.9300 . ?
C32 C33 1.526(3) . ?
C32 H32A 0.9700 . ?
C32 H32B 0.9700 . ?
C33 C33 1.530(4) 2_657 ?
C33 H33A 0.9700 . ?
C33 H33C 0.9700 . ?

loop_
_geom_hbond_atom_site_label_D
_geom_hbond_atom_site_label_H
_geom_hbond_atom_site_label_A
_geom_hbond_distance_DH
_geom_hbond_distance_HA
_geom_hbond_distance_DA
_geom_hbond_angle_DHA
_geom_hbond_site_symmetry_A
OW3 HW3A O7 0.842(10) 2.28(2) 3.072(3) 158(5) .
OW2 HW2A O12 0.845(10) 2.227(11) 3.065(2) 171(3) 1_645
OW2 HW2B O10 0.842(10) 1.858(11) 2.679(2) 164(3) 2_656
OW1 HW1A O11 0.832(10) 1.955(10) 2.786(2) 176(3) 2_665
OW1 HW1B O6 0.845(10) 2.152(16) 2.929(3) 153(2) 1_465
OW3 HW3B O5 0.84(5) 2.40(4) 3.087(3) 139(5) 1_465

loop_
_geom_torsion_atom_site_label_1
_geom_torsion_atom_site_label_2
_geom_torsion_atom_site_label_3
_geom_torsion_atom_site_label_4
_geom_torsion
_geom_torsion_site_symmetry_1
_geom_torsion_site_symmetry_2
_geom_torsion_site_symmetry_3
_geom_torsion_site_symmetry_4
_geom_torsion_publ_flag
O2 Mn1 O1 C13 -23.0(2) 2_755 . . . ?
O3 Mn1 O1 C13 68.4(2) 1_455 . . . ?
O8 Mn1 O1 C13 143.4(3) . . . . ?
O9 Mn1 O1 C13 167.5(2) 1_655 . . . ?
OW1 Mn1 O1 C13 -110.5(2) . . . . ?
O4 Mn2 O7 C27 -64.4(2) 1_455 . . . ?
OW2 Mn2 O7 C27 21.3(3) . . . . ?
O10 Mn2 O7 C27 106.3(2) 1_655 . . . ?
N1 Mn2 O7 C27 -154.9(2) . . . . ?
O2 Mn1 O8 C27 157.2(3) 2_755 . . . ?
O3 Mn1 O8 C27 65.2(3) 1_455 . . . ?
O1 Mn1 O8 C27 -9.8(5) . . . . ?
O9 Mn1 O8 C27 -33.9(3) 1_655 . . . ?
OW1 Mn1 O8 C27 -116.5(3) . . . . ?
O7 Mn2 N1 C31 -113.0(3) . . . . ?
O4 Mn2 N1 C31 157.0(3) 1_455 . . . ?
OW2 Mn2 N1 C31 68.6(3) . . . . ?
O10 Mn2 N1 C31 -24.7(3) 1_655 . . . ?
O7 Mn2 N1 C29 64.8(3) . . . . ?
O4 Mn2 N1 C29 -25.1(3) 1_455 . . . ?
OW2 Mn2 N1 C29 -113.6(3) . . . . ?
O10 Mn2 N1 C29 153.1(3) 1_655 . . . ?
C6 C1 C2 C3 2.5(3) . . . . ?
C1 C2 C3 C4 -3.5(3) . . . . ?
C1 C2 C3 C13 175.3(2) . . . . ?
C2 C3 C4 C5 1.3(3) . . . . ?
C13 C3 C4 C5 -177.5(2) . . . . ?
C3 C4 C5 C6 1.8(3) . . . . ?
C4 C5 C6 C1 -2.8(3) . . . . ?
C4 C5 C6 S1 175.57(17) . . . . ?
C2 C1 C6 C5 0.6(3) . . . . ?
C2 C1 C6 S1 -177.73(16) . . . . ?
O5 S1 C6 C5 43.5(2) . . . . ?
O6 S1 C6 C5 174.24(17) . . . . ?
C7 S1 C6 C5 -70.80(19) . . . . ?
O5 S1 C6 C1 -138.11(18) . . . . ?
O6 S1 C6 C1 -7.4(2) . . . . ?
C7 S1 C6 C1 107.58(18) . . . . ?
O5 S1 C7 C8 -31.7(2) . . . . ?
O6 S1 C7 C8 -162.2(2) . . . . ?
C6 S1 C7 C8 83.5(2) . . . . ?
O5 S1 C7 C12 149.26(19) . . . . ?
O6 S1 C7 C12 18.8(2) . . . . ?
C6 S1 C7 C12 -95.5(2) . . . . ?
C12 C7 C8 C9 -0.6(4) . . . . ?
S1 C7 C8 C9 -179.6(2) . . . . ?
C7 C8 C9 C10 0.5(4) . . . . ?
C8 C9 C10 C11 0.1(4) . . . . ?
C8 C9 C10 C14 -177.7(2) . . . . ?
C9 C10 C11 C12 -0.4(4) . . . . ?
C14 C10 C11 C12 177.4(2) . . . . ?
C8 C7 C12 C11 0.3(3) . . . . ?
S1 C7 C12 C11 179.25(16) . . . . ?
C10 C11 C12 C7 0.2(3) . . . . ?
Mn1 O2 C13 O1 42(2) 2_755 . . . ?
Mn1 O2 C13 C3 -136.6(19) 2_755 . . . ?
Mn1 O1 C13 O2 22.7(4) . . . . ?
Mn1 O1 C13 C3 -159.06(14) . . . . ?
C4 C3 C13 O2 -146.9(2) . . . . ?
C2 C3 C13 O2 34.3(3) . . . . ?
C4 C3 C13 O1 34.7(3) . . . . ?
C2 C3 C13 O1 -144.1(2) . . . . ?
Mn1 O3 C14 O4 -63.1(4) 1_655 . . . ?
Mn1 O3 C14 C10 119.9(3) 1_655 . . . ?
Mn2 O4 C14 O3 1.3(3) 1_655 . . . ?
Mn2 O4 C14 C10 178.36(15) 1_655 . . . ?
C11 C10 C14 O3 -4.5(3) . . . . ?
C9 C10 C14 O3 173.3(2) . . . . ?
C11 C10 C14 O4 178.2(2) . . . . ?
C9 C10 C14 O4 -4.0(3) . . . . ?
C20 C15 C16 C17 -1.2(5) . . . . ?
C15 C16 C17 C18 3.3(4) . . . . ?
C15 C16 C17 C27 -176.4(3) . . . . ?
C16 C17 C18 C19 -2.8(3) . . . . ?
C27 C17 C18 C19 176.8(2) . . . . ?
C17 C18 C19 C20 0.3(3) . . . . ?
C18 C19 C20 C15 1.9(3) . . . . ?
C18 C19 C20 S2 -176.40(17) . . . . ?
C16 C15 C20 C19 -1.5(4) . . . . ?
C16 C15 C20 S2 176.8(2) . . . . ?
O11 S2 C20 C19 -12.9(2) . . . . ?
O12 S2 C20 C19 -143.20(17) . . . . ?
C21 S2 C20 C19 102.34(19) . . . . ?
O11 S2 C20 C15 168.8(2) . . . . ?
O12 S2 C20 C15 38.5(2) . . . . ?
C21 S2 C20 C15 -76.0(2) . . . . ?
O11 S2 C21 C26 -141.83(18) . . . . ?
O12 S2 C21 C26 -10.5(2) . . . . ?
C20 S2 C21 C26 104.39(19) . . . . ?
O11 S2 C21 C22 42.9(2) . . . . ?
O12 S2 C21 C22 174.27(17) . . . . ?
C20 S2 C21 C22 -70.9(2) . . . . ?
C26 C21 C22 C23 -2.0(3) . . . . ?
S2 C21 C22 C23 173.16(18) . . . . ?
C21 C22 C23 C24 -0.3(4) . . . . ?
C22 C23 C24 C25 3.0(4) . . . . ?
C22 C23 C24 C28 -175.9(2) . . . . ?
C23 C24 C25 C26 -3.4(3) . . . . ?
C28 C24 C25 C26 175.4(2) . . . . ?
C22 C21 C26 C25 1.5(3) . . . . ?
S2 C21 C26 C25 -173.68(17) . . . . ?
C24 C25 C26 C21 1.2(4) . . . . ?
Mn1 O8 C27 O7 -6.6(4) . . . . ?
Mn1 O8 C27 C17 174.11(17) . . . . ?
Mn2 O7 C27 O8 -13.8(4) . . . . ?
Mn2 O7 C27 C17 165.44(15) . . . . ?
C18 C17 C27 O8 -10.1(3) . . . . ?
C16 C17 C27 O8 169.5(2) . . . . ?
C18 C17 C27 O7 170.6(2) . . . . ?
C16 C17 C27 O7 -9.8(3) . . . . ?
Mn1 O9 C28 O10 80.6(7) 1_455 . . . ?
Mn1 O9 C28 C24 -100.7(7) 1_455 . . . ?
Mn2 O10 C28 O9 -10.2(2) 1_455 . . . ?
Mn2 O10 C28 C24 171.05(15) 1_455 . . . ?
C25 C24 C28 O9 166.5(2) . . . . ?
C23 C24 C28 O9 -14.6(3) . . . . ?
C25 C24 C28 O10 -14.7(3) . . . . ?
C23 C24 C28 O10 164.2(2) . . . . ?
C31 N1 C29 C30 -1.5(5) . . . . ?
Mn2 N1 C29 C30 -179.9(3) . . . . ?
N1 C29 C30 N2 1.5(5) . . . . ?
C31 N2 C30 C29 -1.0(4) . . . . ?
C32 N2 C30 C29 -179.5(3) . . . . ?
C29 N1 C31 N2 0.8(3) . . . . ?
Mn2 N1 C31 N2 178.87(19) . . . . ?
C30 N2 C31 N1 0.1(3) . . . . ?
C32 N2 C31 N1 178.5(2) . . . . ?
C31 N2 C32 C33 122.3(3) . . . . ?
C30 N2 C32 C33 -59.5(4) . . . . ?
N2 C32 C33 C33 176.5(3) . . . 2_657 ?
